data_9011932
loop_
_publ_author_name
'Pobedimskaya, E. A.'
'Terent'eva, L. E.'
'Sapozhnikov, A. N.'
'Kashaev, A. A.'
'Dorokhova, G. I.'

_publ_section_title
;
 Crystal structure of bystrite
;
_journal_name_full 'Doklady Akademii Nauk SSSR'
_journal_page_first 873
_journal_page_last 878
_journal_volume 319
_journal_year 1991
_chemical_formula_sum 'Al5.88 Ca0.94 Cl0.48 H2 K1.6 Na4.8 O24.48 S3.54 Si6.12'
_chemical_name_mineral Bystrite
_space_group_IT_number 159
_symmetry_space_group_name_Hall 'P 3 -2c'
_symmetry_space_group_name_H-M 'P 3 1 c'
_cell_angle_alpha 90
_cell_angle_beta 90
_cell_angle_gamma 120
_cell_formula_units_Z 2
_cell_length_a 12.859
_cell_length_b 12.859
_cell_length_c 10.697
_cell_volume 1531.817
_database_code_amcsd 0012484
_exptl_crystal_density_diffrn 2.310
_cod_original_formula_sum 'Ca.94 Na4.8 K1.6 (Si6.12 Al5.88) O24.48 S3.54 Cl.48 H2'
_cod_database_code 9011932

loop_
_space_group_symop_operation_xyz
x,y,z
x-y,-y,1/2+z
-y,x-y,z
y,x,1/2+z
-x+y,-x,z
-x,-x+y,1/2+z

loop_
_atom_site_label
_atom_site_fract_x
_atom_site_fract_y
_atom_site_fract_z
_atom_site_occupancy
_atom_site_U_iso_or_equiv
_atom_site_type_symbol
_atom_site_attached_hydrogens
Ca 0.00000 0.00000 0.00000 0.94000 0.01089 Ca 0
Na1 0.13600 0.28900 0.25800 0.30000 0.02609 Na 0
K1 0.13600 0.28900 0.25800 0.10000 0.02609 K 0
Na2 0.02800 0.51200 0.02500 0.60000 0.02330 Na 0
K2 0.02800 0.51200 0.02500 0.20000 0.02330 K 0
Na3 0.38800 0.19200 0.77700 0.45000 0.02432 Na 0
K3 0.38800 0.19200 0.77700 0.15000 0.02432 K 0
Na4 0.66667 0.33333 0.22900 0.75000 0.02736 Na 0
K4 0.66667 0.33333 0.22900 0.25000 0.02736 K 0
Si1 0.25380 0.25190 0.01420 0.51000 0.01178 Si 0
Al1 0.25380 0.25190 0.01420 0.49000 0.01178 Al 0
Si2 0.67050 0.08090 0.25970 0.51000 0.00633 Si 0
Al2 0.67050 0.08090 0.25970 0.49000 0.00633 Al 0
Si3 0.07990 0.41490 0.76010 0.51000 0.01064 Si 0
Al3 0.07990 0.41490 0.76010 0.49000 0.01064 Al 0
Si4 0.25710 0.00220 0.01430 0.51000 0.00228 Si 0
Al4 0.25710 0.00220 0.01430 0.49000 0.00228 Al 0
O1 0.34600 0.01100 0.39800 1.00000 0.02318 O 0
O2 0.23800 0.11900 -0.01700 1.00000 0.03432 O 0
O3 0.67900 0.00200 0.14900 1.00000 0.00899 O 0
O4 0.65900 0.01300 0.40100 1.00000 0.01836 O 0
O5 0.22900 0.11600 0.50500 1.00000 0.02343 O 0
O6 0.07400 0.53900 0.74000 1.00000 0.01317 O 0
O7 0.22500 0.45100 0.76700 1.00000 0.02824 O 0
O8 -0.00400 0.30600 0.15300 1.00000 0.02419 O 0
S1 0.55100 0.26900 0.74400 0.40000 0.03863 S 0
S2 0.58200 0.27600 0.52700 0.23000 0.00937 S 0
S3 0.58800 0.28400 -0.01400 0.25000 0.01887 S 0
S4 0.61600 0.26300 0.90400 0.30000 0.03483 S 0
Cl 0.00000 0.00000 0.24500 0.48000 0.02837 Cl 0
Wat9 0.00000 0.00000 0.75300 0.48000 0.01862 O 2

loop_
_cod_changelog_entry_id
_cod_changelog_entry_author
_cod_changelog_entry_date
_cod_changelog_entry_text
1
;cod-tools version 3.8.0
Id: cif_guess_AMCSD_atom_types 9581 2023-05-17 12:35:41Z saulius
;
2023-05-18T11:41:51+03:00
;Derived atom types and hydrogen counts
from atom names that follow the AMCSD naming convention
(Wat == water, O-H == hydroxyl).
;

loop_
_cod_related_entry_id
_cod_related_entry_database
_cod_related_entry_code
1 AMCSD 0012484
